data_4087356
loop_
_publ_author_name
'Kaleta, Ji\<r\'i'
'Janou\<sek, Zbyn\<ek'
'Ne\<cas, Marek'
'Mazal, Ctibor'

_publ_section_title
;
 Molecular Rods Combiningo-Carborane and Bicyclo[1.1.1]pentane Cages: An
 Insertion of the Triple Bond Located Next to a Highly Strained Cage
;
_journal_issue 5
_journal_name_full Organometallics
_journal_page_first 967
_journal_paper_doi 10.1021/acs.organomet.5b00002
_journal_volume 34
_journal_year 2015
_chemical_formula_sum 'C9 H28 B20'
_chemical_formula_weight 352.51
_space_group_IT_number 14
_space_group_name_Hall '-P 2yn'
_space_group_name_H-M_alt 'P 1 21/n 1'
_symmetry_cell_setting monoclinic
_symmetry_space_group_name_H-M 'P 1 21/n 1'
_atom_sites_solution_hydrogens geom
_atom_sites_solution_primary direct
_atom_sites_solution_secondary difmap
_audit_creation_method SHELXL-97
_cell_angle_alpha 90.00
_cell_angle_beta 92.769(4)
_cell_angle_gamma 90.00
_cell_formula_units_Z 2
_cell_length_a 6.6722(3)
_cell_length_b 13.6125(6)
_cell_length_c 11.3546(5)
_cell_measurement_reflns_used 9414
_cell_measurement_temperature 120(2)
_cell_measurement_theta_max 27.10
_cell_measurement_theta_min 3.05
_cell_volume 1030.08(8)
_computing_cell_refinement 'CrysAlis RED (Oxford Diffraction Ltd, 2009)'
_computing_data_collection 'CrysAlis CCD (Oxford Diffraction Ltd, 2009)'
_computing_data_reduction 'CrysAlis RED (Oxford Diffraction Ltd, 2009)'
_computing_structure_refinement 'SHELXL-97 (Sheldrick, 1997)'
_computing_structure_solution 'SHELXS-97 (Sheldrick, 1990)'
_diffrn_ambient_temperature 120(2)
_diffrn_detector_area_resol_mean 8.4353
_diffrn_measured_fraction_theta_full 0.999
_diffrn_measured_fraction_theta_max 0.999
_diffrn_measurement_device_type 'Xcalibur, Sapphire2, large Be window'
_diffrn_measurement_method '\w scan'
_diffrn_radiation_monochromator graphite
_diffrn_radiation_source 'Enhance (Mo) X-ray Source'
_diffrn_radiation_type MoK\a
_diffrn_radiation_wavelength 0.71073
_diffrn_reflns_av_R_equivalents 0.0160
_diffrn_reflns_av_sigmaI/netI 0.0176
_diffrn_reflns_limit_h_max 7
_diffrn_reflns_limit_h_min -7
_diffrn_reflns_limit_k_max 16
_diffrn_reflns_limit_k_min -14
_diffrn_reflns_limit_l_max 13
_diffrn_reflns_limit_l_min -13
_diffrn_reflns_number 8399
_diffrn_reflns_theta_full 24.99
_diffrn_reflns_theta_max 24.99
_diffrn_reflns_theta_min 3.40
_diffrn_standards_number 0
_exptl_absorpt_coefficient_mu 0.049
_exptl_absorpt_correction_T_max 1.1017
_exptl_absorpt_correction_T_min 0.8979
_exptl_absorpt_correction_type multi-scan
_exptl_absorpt_process_details 'CrysAlis RED (Oxford Diffraction Ltd, 2009)'
_exptl_crystal_density_diffrn 1.137
_exptl_crystal_density_method 'not measured'
_exptl_crystal_description block
_exptl_crystal_F_000 364
_exptl_crystal_size_max 0.50
_exptl_crystal_size_mid 0.40
_exptl_crystal_size_min 0.40
_refine_diff_density_max 0.303
_refine_diff_density_min -0.387
_refine_diff_density_rms 0.079
_refine_ls_extinction_method none
_refine_ls_goodness_of_fit_ref 1.061
_refine_ls_hydrogen_treatment constr
_refine_ls_matrix_type full
_refine_ls_number_parameters 173
_refine_ls_number_reflns 1802
_refine_ls_number_restraints 57
_refine_ls_restrained_S_all 1.045
_refine_ls_R_factor_all 0.0665
_refine_ls_R_factor_gt 0.0562
_refine_ls_shift/su_max 0.020
_refine_ls_shift/su_mean 0.002
_refine_ls_structure_factor_coef Fsqd
_refine_ls_weighting_details 'calc w=1/[\s^2^(Fo^2^)+(0.0993P)^2^+0.4663P] where P=(Fo^2^+2Fc^2^)/3'
_refine_ls_weighting_scheme calc
_refine_ls_wR_factor_gt 0.1527
_refine_ls_wR_factor_ref 0.1615
_reflns_number_gt 1478
_reflns_number_total 1802
_reflns_threshold_expression >2sigma(I)
_cod_data_source_file om5b00002_si_002.cif
_cod_data_source_block 5_kal4
_cod_depositor_comments
;
The following automatic conversions were performed:

data item '_symmetry_cell_setting' value 'Monoclinic' was changed to
'monoclinic' in accordance with the
/home/saulius/struct/COD-crude-data/automatic-downloads/DataCite-retrospective/ACS/depositions/lib/dictionaries/cif_core.dic
dictionary named 'cif_core.dic' version 2.4.2 last updated on
2011-04-26.

Automatic conversion script
Id: cif_fix_values 6909 2019-04-08 15:41:33Z antanas 
;
_cod_original_sg_symbol_H-M P2(1)/n
_cod_database_code 4087356

loop_
_symmetry_equiv_pos_as_xyz
'x, y, z'
'-x+1/2, y+1/2, -z+1/2'
'-x, -y, -z'
'x-1/2, -y-1/2, z-1/2'

loop_
_atom_site_label
_atom_site_type_symbol
_atom_site_fract_x
_atom_site_fract_y
_atom_site_fract_z
_atom_site_U_iso_or_equiv
_atom_site_adp_type
_atom_site_occupancy
_atom_site_symmetry_multiplicity
_atom_site_calc_flag
_atom_site_refinement_flags
_atom_site_disorder_group
B1 B -0.0729(3) 0.74173(13) 0.50617(15) 0.0160(4) Uani 1 1 d . .
H1 H -0.2043 0.7562 0.5614 0.019 Uiso 1 1 calc R .
B2 B 0.3256(3) 0.80056(14) 0.44300(15) 0.0164(4) Uani 1 1 d . .
H2 H 0.4535 0.8532 0.4572 0.020 Uiso 1 1 calc R .
B3 B 0.1656(3) 0.80285(13) 0.31386(15) 0.0162(4) Uani 1 1 d . .
H3 H 0.1889 0.8569 0.2414 0.019 Uiso 1 1 calc R .
B4 B -0.0795(3) 0.76677(13) 0.35315(15) 0.0159(4) Uani 1 1 d . .
H4 H -0.2171 0.7975 0.3063 0.019 Uiso 1 1 calc R .
B5 B 0.3375(3) 0.67782(14) 0.49639(16) 0.0181(4) Uani 1 1 d . .
H5 H 0.4749 0.6492 0.5456 0.022 Uiso 1 1 calc R .
B6 B 0.3302(3) 0.70210(14) 0.34245(16) 0.0174(4) Uani 1 1 d . .
H6 H 0.4630 0.6885 0.2880 0.021 Uiso 1 1 calc R .
B7 B 0.0794(3) 0.68100(13) 0.28656(16) 0.0175(4) Uani 1 1 d . .
H7 H 0.0461 0.6535 0.1947 0.021 Uiso 1 1 calc R .
B8 B -0.0675(3) 0.64341(14) 0.40569(16) 0.0176(4) Uani 1 1 d . .
H8 H -0.1968 0.5914 0.3930 0.021 Uiso 1 1 calc R .
B9 B 0.0927(3) 0.64182(14) 0.53522(16) 0.0185(4) Uani 1 1 d . .
H9 H 0.0700 0.5897 0.6097 0.022 Uiso 1 1 calc R .
B10 B 0.1869(3) 0.60352(14) 0.39892(16) 0.0188(4) Uani 1 1 d . .
H10 H 0.2256 0.5249 0.3816 0.023 Uiso 1 1 calc R .
C1 C 0.0292(2) 0.93561(11) 0.48087(13) 0.0147(4) Uani 1 1 d U .
C2A C -0.1847(12) 0.9806(7) 0.4937(19) 0.0195(19) Uani 0.305(7) 1 d PDU -1
H2A1 H -0.2697 0.9869 0.4201 0.023 Uiso 0.305(7) 1 calc PR -1
H2A2 H -0.2594 0.9575 0.5616 0.023 Uiso 0.305(7) 1 calc PR -1
C3A C 0.097(3) 0.9907(7) 0.5968(10) 0.016(2) Uani 0.305(7) 1 d PDU -1
H3A1 H 0.0355 0.9680 0.6697 0.020 Uiso 0.305(7) 1 calc PR -1
H3A2 H 0.2417 1.0051 0.6079 0.020 Uiso 0.305(7) 1 calc PR -1
C4A C 0.085(3) 1.0282(6) 0.4118(12) 0.019(2) Uani 0.305(7) 1 d PDU -1
H4A1 H 0.0159 1.0370 0.3334 0.022 Uiso 0.305(7) 1 calc PR -1
H4A2 H 0.2300 1.0446 0.4124 0.022 Uiso 0.305(7) 1 calc PR -1
C2B C -0.160(3) 0.9953(12) 0.435(2) 0.018(3) Uani 0.195(7) 1 d PDU -2
H2B1 H -0.2906 0.9739 0.4646 0.022 Uiso 0.195(7) 1 calc PR -2
H2B2 H -0.1672 1.0127 0.3505 0.022 Uiso 0.195(7) 1 calc PR -2
C3B C 0.000(5) 0.9767(10) 0.6045(11) 0.016(3) Uani 0.195(7) 1 d PDU -2
H3B1 H 0.1212 0.9788 0.6584 0.019 Uiso 0.195(7) 1 calc PR -2
H3B2 H -0.1211 0.9541 0.6436 0.019 Uiso 0.195(7) 1 calc PR -2
C4B C 0.159(3) 1.0278(10) 0.456(3) 0.017(3) Uani 0.195(7) 1 d PDU -2
H4B1 H 0.1670 1.0468 0.3719 0.020 Uiso 0.195(7) 1 calc PR -2
H4B2 H 0.2891 1.0329 0.5011 0.020 Uiso 0.195(7) 1 calc PR -2
C5 C 0.0753(2) 0.83174(11) 0.44745(13) 0.0136(4) Uani 1 1 d . .
C6 C 0.1734(2) 0.75944(11) 0.54990(13) 0.0161(4) Uani 1 1 d . .
H6A H 0.2050 0.7881 0.6414 0.019 Uiso 1 1 calc R .

loop_
_atom_site_aniso_label
_atom_site_aniso_U_11
_atom_site_aniso_U_22
_atom_site_aniso_U_33
_atom_site_aniso_U_23
_atom_site_aniso_U_13
_atom_site_aniso_U_12
B1 0.0152(9) 0.0152(9) 0.0177(9) -0.0002(7) 0.0027(7) -0.0023(7)
B2 0.0140(9) 0.0180(10) 0.0171(9) 0.0005(7) 0.0007(7) -0.0007(7)
B3 0.0187(9) 0.0179(10) 0.0123(9) -0.0017(7) 0.0022(7) -0.0013(7)
B4 0.0157(9) 0.0166(10) 0.0153(9) -0.0023(7) -0.0008(7) -0.0021(7)
B5 0.0167(9) 0.0174(10) 0.0201(9) 0.0000(7) -0.0008(7) 0.0018(7)
B6 0.0145(9) 0.0199(10) 0.0181(9) -0.0020(7) 0.0015(7) 0.0011(7)
B7 0.0181(9) 0.0175(9) 0.0170(9) -0.0036(7) -0.0002(7) 0.0013(7)
B8 0.0164(9) 0.0151(9) 0.0211(9) -0.0023(7) 0.0006(7) -0.0011(7)
B9 0.0203(10) 0.0142(10) 0.0211(9) 0.0002(7) 0.0017(7) -0.0008(7)
B10 0.0186(10) 0.0160(10) 0.0215(9) -0.0019(7) -0.0003(7) 0.0002(7)
C1 0.0157(8) 0.0139(8) 0.0146(8) 0.0001(6) 0.0013(6) -0.0012(6)
C2A 0.020(3) 0.018(3) 0.020(5) -0.003(4) 0.003(4) 0.000(2)
C3A 0.016(5) 0.015(3) 0.017(3) -0.002(3) -0.002(4) -0.001(4)
C4A 0.023(5) 0.015(3) 0.018(4) -0.001(3) 0.003(4) 0.003(4)
C2B 0.022(5) 0.014(4) 0.018(6) -0.006(5) 0.002(5) 0.001(4)
C3B 0.017(6) 0.013(4) 0.017(4) 0.001(3) 0.000(5) -0.002(5)
C4B 0.018(5) 0.013(4) 0.020(6) -0.003(5) 0.005(5) 0.000(4)
C5 0.0141(8) 0.0150(9) 0.0118(8) 0.0007(6) 0.0004(6) -0.0013(6)
C6 0.0170(8) 0.0156(9) 0.0154(8) 0.0027(6) -0.0007(6) -0.0006(6)

loop_
_atom_type_symbol
_atom_type_description
_atom_type_scat_dispersion_real
_atom_type_scat_dispersion_imag
_atom_type_scat_source
C C 0.0033 0.0016 'International Tables Vol C Tables 4.2.6.8 and 6.1.1.4'
H H 0.0000 0.0000 'International Tables Vol C Tables 4.2.6.8 and 6.1.1.4'
B B 0.0013 0.0007 'International Tables Vol C Tables 4.2.6.8 and 6.1.1.4'

loop_
_geom_angle_atom_site_label_1
_geom_angle_atom_site_label_2
_geom_angle_atom_site_label_3
_geom_angle
_geom_angle_site_symmetry_1
_geom_angle_site_symmetry_3
C6 B1 C5 56.81(9) . .
C6 B1 B8 104.22(12) . .
C5 B1 B8 105.01(12) . .
C6 B1 B4 103.63(12) . .
C5 B1 B4 58.13(9) . .
B8 B1 B4 60.67(10) . .
C6 B1 B9 58.18(10) . .
C5 B1 B9 104.62(12) . .
B8 B1 B9 60.35(10) . .
B4 B1 B9 108.42(12) . .
C6 B2 C5 56.80(9) . .
C6 B2 B6 103.89(12) . .
C5 B2 B6 104.67(12) . .
C6 B2 B3 103.77(12) . .
C5 B2 B3 58.32(9) . .
B6 B2 B3 60.39(10) . .
C6 B2 B5 57.98(10) . .
C5 B2 B5 104.39(12) . .
B6 B2 B5 60.27(10) . .
B3 B2 B5 108.30(13) . .
C5 B3 B2 59.51(9) . .
C5 B3 B6 104.92(12) . .
B2 B3 B6 59.53(10) . .
C5 B3 B7 104.18(12) . .
B2 B3 B7 107.75(13) . .
B6 B3 B7 60.26(10) . .
C5 B3 B4 58.23(9) . .
B2 B3 B4 108.12(12) . .
B6 B3 B4 107.92(13) . .
B7 B3 B4 59.61(10) . .
C5 B4 B1 59.74(9) . .
C5 B4 B7 104.73(12) . .
B1 B4 B7 107.79(13) . .
C5 B4 B8 105.27(12) . .
B1 B4 B8 59.42(10) . .
B7 B4 B8 60.25(10) . .
C5 B4 B3 58.54(9) . .
B1 B4 B3 108.61(12) . .
B7 B4 B3 60.01(10) . .
B8 B4 B3 108.44(13) . .
C6 B5 B10 103.96(12) . .
C6 B5 B6 104.09(12) . .
B10 B5 B6 60.32(10) . .
C6 B5 B2 59.11(9) . .
B10 B5 B2 107.96(13) . .
B6 B5 B2 59.42(10) . .
C6 B5 B9 58.33(10) . .
B10 B5 B9 59.94(10) . .
B6 B5 B9 108.22(13) . .
B2 B5 B9 108.45(12) . .
B2 B6 B5 60.31(10) . .
B2 B6 B3 60.08(10) . .
B5 B6 B3 108.09(12) . .
B2 B6 B7 107.90(12) . .
B5 B6 B7 107.49(12) . .
B3 B6 B7 59.90(10) . .
B2 B6 B10 108.22(13) . .
B5 B6 B10 59.77(10) . .
B3 B6 B10 107.99(12) . .
B7 B6 B10 59.81(10) . .
B4 B7 B3 60.38(10) . .
B4 B7 B10 108.28(12) . .
B3 B7 B10 108.18(12) . .
B4 B7 B8 60.20(10) . .
B3 B7 B8 108.69(12) . .
B10 B7 B8 60.24(10) . .
B4 B7 B6 108.21(12) . .
B3 B7 B6 59.85(10) . .
B10 B7 B6 60.10(10) . .
B8 B7 B6 108.48(13) . .
B1 B8 B9 60.19(10) . .
B1 B8 B4 59.91(10) . .
B9 B8 B4 107.70(12) . .
B1 B8 B7 107.62(12) . .
B9 B8 B7 107.50(12) . .
B4 B8 B7 59.55(10) . .
B1 B8 B10 107.94(12) . .
B9 B8 B10 59.80(10) . .
B4 B8 B10 107.39(12) . .
B7 B8 B10 59.78(10) . .
C6 B9 B1 59.08(10) . .
C6 B9 B8 104.22(12) . .
B1 B9 B8 59.46(10) . .
C6 B9 B10 103.81(12) . .
B1 B9 B10 107.86(13) . .
B8 B9 B10 60.43(10) . .
C6 B9 B5 58.24(10) . .
B1 B9 B5 108.29(13) . .
B8 B9 B5 108.32(13) . .
B10 B9 B5 59.85(10) . .
B5 B10 B9 60.21(10) . .
B5 B10 B7 107.81(13) . .
B9 B10 B7 107.64(13) . .
B5 B10 B6 59.90(10) . .
B9 B10 B6 108.10(13) . .
B7 B10 B6 60.09(10) . .
B5 B10 B8 108.08(13) . .
B9 B10 B8 59.77(10) . .
B7 B10 B8 59.99(10) . .
B6 B10 B8 108.27(12) . .
C5 C1 C3B 127.8(5) . .
C5 C1 C4A 125.8(3) . .
C3B C1 C4A 102.3(6) . .
C5 C1 C3B 126.2(5) . 3_576
C3B C1 C3B 106.0(6) . 3_576
C4A C1 C3B 22.2(6) . 3_576
C5 C1 C4A 127.8(3) . 3_576
C3B C1 C4A 22.2(6) . 3_576
C4A C1 C4A 106.4(4) . 3_576
C3B C1 C4A 101.3(6) 3_576 3_576
C5 C1 C3A 125.2(3) . 3_576
C3B C1 C3A 101.2(6) . 3_576
C4A C1 C3A 47.2(4) . 3_576
C3B C1 C3A 25.4(6) 3_576 3_576
C4A C1 C3A 88.2(4) 3_576 3_576
C5 C1 C4B 126.2(5) . .
C3B C1 C4B 88.3(7) . .
C4A C1 C4B 25.5(6) . .
C3B C1 C4B 47.0(7) 3_576 .
C4A C1 C4B 100.8(6) 3_576 .
C3A C1 C4B 70.5(7) 3_576 .
C5 C1 C4B 126.7(5) . 3_576
C3B C1 C4B 47.1(7) . 3_576
C4A C1 C4B 101.2(6) . 3_576
C3B C1 C4B 87.9(7) 3_576 3_576
C4A C1 C4B 25.4(6) 3_576 3_576
C3A C1 C4B 68.3(7) 3_576 3_576
C4B C1 C4B 107.1(5) . 3_576
C5 C1 C2A 126.4(3) . 3_576
C3B C1 C2A 71.1(7) . 3_576
C4A C1 C2A 47.2(4) . 3_576
C3B C1 C2A 67.3(7) 3_576 3_576
C4A C1 C2A 88.3(4) 3_576 3_576
C3A C1 C2A 88.2(4) 3_576 3_576
C4B C1 C2A 22.3(6) . 3_576
C4B C1 C2A 103.0(6) 3_576 3_576
C5 C1 C3A 127.7(3) . .
C3B C1 C3A 25.4(6) . .
C4A C1 C3A 88.2(4) . .
C3B C1 C3A 100.4(6) 3_576 .
C4A C1 C3A 47.0(4) 3_576 .
C3A C1 C3A 107.1(3) 3_576 .
C4B C1 C3A 68.2(7) . .
C4B C1 C3A 70.3(7) 3_576 .
C2A C1 C3A 48.0(4) 3_576 .
C5 C1 C2A 126.2(3) . .
C3B C1 C2A 67.4(7) . .
C4A C1 C2A 88.4(4) . .
C3B C1 C2A 70.6(7) 3_576 .
C4A C1 C2A 46.9(4) 3_576 .
C3A C1 C2A 48.0(4) 3_576 .
C4B C1 C2A 102.6(6) . .
C4B C1 C2A 22.2(6) 3_576 .
C2A C1 C2A 107.3(4) 3_576 .
C3A C1 C2A 87.7(4) . .
C5 C1 C2B 125.2(5) . .
C3B C1 C2B 88.7(7) . .
C4A C1 C2B 67.7(6) . .
C3B C1 C2B 46.9(7) 3_576 .
C4A C1 C2B 71.0(7) 3_576 .
C3A C1 C2B 22.3(6) 3_576 .
C4B C1 C2B 88.2(7) . .
C4B C1 C2B 48.2(7) 3_576 .
C2A C1 C2B 101.6(6) 3_576 .
C3A C1 C2B 102.9(6) . .
C2A C1 C2B 26.5(6) . .
C1 C2A C1 72.7(4) 3_576 .
C1 C3A C1 72.9(3) 3_576 .
C1 C4A C1 73.6(4) . 3_576
C1 C2B C1 72.2(5) . 3_576
C1 C3B C1 74.0(6) . 3_576
C1 C4B C1 72.9(5) . 3_576
C1 C5 C6 117.85(12) . .
C1 C5 B4 121.63(13) . .
C6 C5 B4 110.18(12) . .
C1 C5 B3 121.88(12) . .
C6 C5 B3 110.31(12) . .
B4 C5 B3 63.23(10) . .
C1 C5 B2 116.72(13) . .
C6 C5 B2 61.20(9) . .
B4 C5 B2 114.38(12) . .
B3 C5 B2 62.17(10) . .
C1 C5 B1 116.28(12) . .
C6 C5 B1 61.06(9) . .
B4 C5 B1 62.13(10) . .
B3 C5 B1 114.40(12) . .
B2 C5 B1 114.16(12) . .
C5 C6 B5 112.53(12) . .
C5 C6 B9 112.57(12) . .
B5 C6 B9 63.44(10) . .
C5 C6 B1 62.13(10) . .
B5 C6 B1 115.61(12) . .
B9 C6 B1 62.75(10) . .
C5 C6 B2 62.00(9) . .
B5 C6 B2 62.91(10) . .
B9 C6 B2 115.80(13) . .
B1 C6 B2 115.74(12) . .

loop_
_geom_bond_atom_site_label_1
_geom_bond_atom_site_label_2
_geom_bond_distance
_geom_bond_site_symmetry_2
B1 C6 1.711(2) .
B1 C5 1.728(2) .
B1 B8 1.760(2) .
B1 B4 1.769(2) .
B1 B9 1.773(3) .
B2 C6 1.714(2) .
B2 C5 1.727(2) .
B2 B6 1.762(3) .
B2 B3 1.772(2) .
B2 B5 1.778(3) .
B3 C5 1.705(2) .
B3 B6 1.777(3) .
B3 B7 1.778(3) .
B3 B4 1.785(2) .
B4 C5 1.699(2) .
B4 B7 1.771(2) .
B4 B8 1.783(3) .
B5 C6 1.693(2) .
B5 B10 1.775(3) .
B5 B6 1.777(3) .
B5 B9 1.781(2) .
B6 B7 1.785(3) .
B6 B10 1.785(3) .
B7 B10 1.780(3) .
B7 B8 1.783(2) .
B8 B9 1.776(3) .
B8 B10 1.788(2) .
B9 C6 1.695(2) .
B9 B10 1.777(2) .
C1 C5 1.500(2) .
C1 C3B 1.533(13) .
C1 C4A 1.541(8) .
C1 C3B 1.544(13) 3_576
C1 C4A 1.550(8) 3_576
C1 C3A 1.555(7) 3_576
C1 C4B 1.559(13) .
C1 C4B 1.559(13) 3_576
C1 C2A 1.559(8) 3_576
C1 C3A 1.562(7) .
C1 C2A 1.566(8) .
C1 C2B 1.569(13) .
C2A C1 1.559(8) 3_576
C3A C1 1.555(7) 3_576
C4A C1 1.550(8) 3_576
C2B C1 1.573(12) 3_576
C3B C1 1.544(13) 3_576
C4B C1 1.559(13) 3_576
C5 C6 1.636(2) .
